data_7218389
loop_
_publ_author_name
'Pourayoubi, Mehrdad'
'Toghraee, Maryam'
'Zhu, Jianfeng'
'Du\<sek, Michal'
'Bereciartua, Pablo J.'
'Eigner, V\'aclav'

_publ_section_title
;
 Database analysis of hydrogen bond patterns in phosphoric triamides
 completed with seven new compounds: a crystallographic and15N NMR study
;
_journal_issue 47
_journal_name_full CrystEngComm
_journal_page_first 10870
_journal_paper_doi 10.1039/C4CE01793E
_journal_volume 16
_journal_year 2014
_chemical_formula_moiety 'C12 H20 N3 O1 P1'
_chemical_formula_sum 'C12 H20 N3 O P'
_chemical_formula_weight 253.3
_chemical_name_systematic ' ?'
_space_group_IT_number 14
_symmetry_cell_setting monoclinic
_symmetry_Int_Tables_number 14
_symmetry_space_group_name_Hall '-P 2yab'
_symmetry_space_group_name_H-M 'P 1 21/a 1'
_cell_angle_alpha 90
_cell_angle_beta 93.386(2)
_cell_angle_gamma 90
_cell_formula_units_Z 4
_cell_length_a 9.3055(3)
_cell_length_b 10.8856(3)
_cell_length_c 12.9523(4)
_cell_measurement_reflns_used 10695
_cell_measurement_temperature 120.00(14)
_cell_measurement_theta_max 66.97
_cell_measurement_theta_min 4.06
_cell_volume 1309.73(7)
_computing_cell_refinement
;
CrysAlisPro, Agilent Technologies,
Version 1.171.36.21 (release 14-08-2012 CrysAlis171 .NET)
(compiled Sep 14 2012,17:21:16)
;
_computing_data_collection
;
CrysAlisPro, Agilent Technologies,
Version 1.171.36.21 (release 14-08-2012 CrysAlis171 .NET)
(compiled Sep 14 2012,17:21:16)
;
_computing_data_reduction
;
CrysAlisPro, Agilent Technologies,
Version 1.171.36.21 (release 14-08-2012 CrysAlis171 .NET)
(compiled Sep 14 2012,17:21:16)
;
_diffrn_ambient_temperature 120
_diffrn_detector_area_resol_mean 10.3784
_diffrn_measured_fraction_theta_full 0.99
_diffrn_measured_fraction_theta_max 0.99
_diffrn_measurement_device 'four-cycle diffractometer'
_diffrn_measurement_device_type 'Xcalibur, Atlas, Gemini ultra'
_diffrn_measurement_method '\w scans'
_diffrn_radiation_monochromator mirror
_diffrn_radiation_probe x-ray
_diffrn_radiation_source 'Enhance Ultra (Cu) X-ray Source'
_diffrn_radiation_type 'Cu K\a'
_diffrn_radiation_wavelength 1.5418
_diffrn_reflns_av_R_equivalents 0.0391
_diffrn_reflns_av_sigmaI/netI 0.0161
_diffrn_reflns_limit_h_max 11
_diffrn_reflns_limit_h_min -11
_diffrn_reflns_limit_k_max 12
_diffrn_reflns_limit_k_min -12
_diffrn_reflns_limit_l_max 15
_diffrn_reflns_limit_l_min -15
_diffrn_reflns_number 21603
_diffrn_reflns_theta_full 67.08
_diffrn_reflns_theta_max 67.08
_diffrn_reflns_theta_min 5.31
_exptl_absorpt_coefficient_mu 1.77
_exptl_absorpt_correction_T_max 1
_exptl_absorpt_correction_T_min 0.905
_exptl_absorpt_correction_type multi-scan
_exptl_absorpt_process_details
;
CrysAlisPro, Agilent Technologies,
Version 1.171.36.21 (release 14-08-2012 CrysAlis171 .NET)
(compiled Sep 14 2012,17:21:16)
Empirical absorption correction using spherical harmonics,
 implemented in SCALE3 ABSPACK scaling algorithm.
;
_exptl_crystal_colour colourless
_exptl_crystal_density_diffrn 1.2841
_exptl_crystal_description blocky
_exptl_crystal_F_000 544
_exptl_crystal_size_max 0.406
_exptl_crystal_size_mid 0.268
_exptl_crystal_size_min 0.229
_refine_diff_density_max 0.21
_refine_diff_density_min -0.30
_refine_ls_extinction_method none
_refine_ls_goodness_of_fit_gt 2.31
_refine_ls_goodness_of_fit_ref 2.19
_refine_ls_hydrogen_treatment mixed
_refine_ls_number_constraints 0
_refine_ls_number_parameters 170
_refine_ls_number_reflns 2327
_refine_ls_number_restraints 3
_refine_ls_R_factor_all 0.0361
_refine_ls_R_factor_gt 0.0303
_refine_ls_shift/su_max 0.0180
_refine_ls_shift/su_mean 0.0011
_refine_ls_structure_factor_coef F
_refine_ls_weighting_details w=1/(\s^2^(F)+0.0001F^2^)
_refine_ls_weighting_scheme sigma
_refine_ls_wR_factor_gt 0.0383
_refine_ls_wR_factor_ref 0.0391
_reflns_number_gt 2029
_reflns_number_total 2327
_reflns_threshold_expression I>3\s(I)
_cod_data_source_file c4ce01793e2.cif
_cod_data_source_block I
_cod_depositor_comments
;
The following automatic conversions were performed:

'_diffrn_radiation_probe' value 'X-ray' changed to 'x-ray' according
to
/usr/data/users/saulius/crontab/automatic-downloads/rss-feeds/RSC/lib/dictionaries/cif_core.dic
dictionary named 'cif_core.dic' version 2.4.2 from 2011-04-26.

Automatic conversion script
Id: cif_fix_values 2827 2014-09-09 07:05:25Z andrius 

 Adding full bibliography for 7218388--7218395.cif.
;
_cod_original_formula_sum 'C12 H20 N3 O1 P1'
_cod_database_code 7218389

loop_
_symmetry_equiv_pos_site_id
_symmetry_equiv_pos_as_xyz
1 x,y,z
2 -x+1/2,y+1/2,-z
3 -x,-y,-z
4 x+1/2,-y+1/2,z

loop_
_atom_site_label
_atom_site_type_symbol
_atom_site_fract_x
_atom_site_fract_y
_atom_site_fract_z
_atom_site_adp_type
_atom_site_U_iso_or_equiv
_atom_site_symmetry_multiplicity
_atom_site_occupancy
_atom_site_calc_flag
P1 P 0.17723(4) 0.65203(3) 0.02508(3) Uani 0.01622(12) 4 1 d
O1 O 0.03302(10) 0.64497(9) 0.06773(8) Uani 0.0209(3) 4 1 d
N1 N 0.19222(13) 0.75455(11) -0.06644(9) Uani 0.0184(4) 4 1 d
N2 N 0.21753(13) 0.51963(11) -0.02772(9) Uani 0.0174(4) 4 1 d
N3 N 0.30325(13) 0.69017(11) 0.11423(9) Uani 0.0186(4) 4 1 d
C1 C 0.42017(18) 0.60524(15) -0.26648(12) Uani 0.0278(5) 4 1 d
C2 C 0.29448(16) 0.74057(13) -0.14887(11) Uani 0.0192(4) 4 1 d
C3 C 0.32745(16) 0.51942(13) -0.10537(11) Uani 0.0199(5) 4 1 d
C4 C 0.15438(17) 0.58085(15) -0.25334(12) Uani 0.0265(5) 4 1 d
C5 C 0.29681(15) 0.61114(13) -0.19398(11) Uani 0.0188(4) 4 1 d
H1c1 H 0.42016 0.526428 -0.299737 Uiso 0.0333 4 1 d
H2c1 H 0.407905 0.668525 -0.317869 Uiso 0.0333 4 1 d
H3c1 H 0.510021 0.61707 -0.227421 Uiso 0.0333 4 1 d
H1c2 H 0.389501 0.762478 -0.122251 Uiso 0.023 4 1 d
H2c2 H 0.271042 0.798467 -0.203182 Uiso 0.023 4 1 d
H1c3 H 0.335909 0.438207 -0.133264 Uiso 0.0239 4 1 d
H2c3 H 0.420167 0.536454 -0.072001 Uiso 0.0239 4 1 d
H1c4 H 0.076475 0.592409 -0.208924 Uiso 0.0319 4 1 d
H2c4 H 0.141468 0.634137 -0.312216 Uiso 0.0319 4 1 d
H3c4 H 0.155728 0.496975 -0.276169 Uiso 0.0319 4 1 d
H1n1 H 0.1902(17) 0.8311(4) -0.0473(12) Uiso 0.0221 4 1 d
H1n2 H 0.1390(9) 0.4800(13) -0.0464(12) Uiso 0.0209 4 1 d
H1n3 H 0.3722(12) 0.7372(12) 0.0948(12) Uiso 0.0223 4 1 d
C6a C 0.4133(8) 0.7007(6) 0.2862(6) Uani 0.0203(14) 4 0.553(2) d
C7a C 0.4280(6) 0.6658(5) 0.3891(4) Uani 0.0210(15) 4 0.553(2) d
C8a C 0.3380(6) 0.5762(5) 0.4231(2) Uani 0.0245(18) 4 0.553(2) d
C9a C 0.3090(15) 0.6477(13) 0.2175(4) Uani 0.0152(15) 4 0.553(2) d
C10a C 0.2375(6) 0.5204(5) 0.3557(4) Uani 0.0229(14) 4 0.553(2) d
C11a C 0.2223(7) 0.5560(6) 0.2520(5) Uani 0.0147(12) 4 0.553(2) d
C12a C 0.5415(4) 0.7277(3) 0.4603(2) Uani 0.0416(9) 4 0.553(2) d
H1c6a H 0.476083 0.762657 0.261352 Uiso 0.0244 4 0.553(2) d
H1c8a H 0.345012 0.552141 0.494503 Uiso 0.0294 4 0.553(2) d
H1c10a H 0.177388 0.456413 0.380468 Uiso 0.0274 4 0.553(2) d
H1c11a H 0.152218 0.516974 0.205507 Uiso 0.0176 4 0.553(2) d
H1c12a H 0.550086 0.684717 0.525104 Uiso 0.0499 4 0.553(2) d
H2c12a H 0.632365 0.726321 0.428873 Uiso 0.0499 4 0.553(2) d
H3c12a H 0.51384 0.811302 0.472036 Uiso 0.0499 4 0.553(2) d
C6b C 0.2464(9) 0.5737(7) 0.2705(6) Uani 0.0203(14) 4 0.447(2) d
C7b C 0.2705(7) 0.5465(6) 0.3745(5) Uani 0.0210(15) 4 0.447(2) d
C8b C 0.3787(7) 0.6078(6) 0.4300(4) Uani 0.0245(18) 4 0.447(2) d
C9b C 0.3301(15) 0.6607(12) 0.2215(6) Uani 0.0152(15) 4 0.447(2) d
C10b C 0.4594(7) 0.6964(6) 0.3836(5) Uani 0.0229(14) 4 0.447(2) d
C11b C 0.4355(8) 0.7236(7) 0.2786(5) Uani 0.0147(13) 4 0.447(2) d
C12b C 0.1778(5) 0.4500(4) 0.4232(3) Uani 0.0416(10) 4 0.447(2) d
H1c6b H 0.170623 0.532038 0.231082 Uiso 0.0244 4 0.447(2) d
H1c8b H 0.398498 0.588808 0.501783 Uiso 0.0294 4 0.447(2) d
H1c10b H 0.532709 0.73993 0.424043 Uiso 0.0274 4 0.447(2) d
H1c11b H 0.491875 0.785203 0.246669 Uiso 0.0176 4 0.447(2) d
H1c12b H 0.19558 0.451419 0.496934 Uiso 0.0499 4 0.447(2) d
H2c12b H 0.078086 0.467384 0.406107 Uiso 0.0499 4 0.447(2) d
H3c12b H 0.201226 0.370349 0.397221 Uiso 0.0499 4 0.447(2) d

loop_
_atom_site_aniso_label
_atom_site_aniso_type_symbol
_atom_site_aniso_U_11
_atom_site_aniso_U_22
_atom_site_aniso_U_33
_atom_site_aniso_U_12
_atom_site_aniso_U_13
_atom_site_aniso_U_23
P1 P 0.0150(2) 0.0143(2) 0.0193(2) -0.00038(14) 0.00053(14) -0.00084(15)
O1 O 0.0158(5) 0.0202(6) 0.0269(6) -0.0015(4) 0.0036(4) -0.0039(4)
N1 N 0.0227(7) 0.0125(6) 0.0201(7) 0.0015(5) 0.0007(5) -0.0012(5)
N2 N 0.0159(7) 0.0147(7) 0.0219(7) -0.0027(5) 0.0028(5) -0.0004(5)
N3 N 0.0181(7) 0.0189(7) 0.0186(6) -0.0048(5) 0.0002(5) 0.0024(5)
C1 C 0.0321(10) 0.0265(9) 0.0254(9) 0.0030(7) 0.0071(7) 0.0023(7)
C2 C 0.0196(8) 0.0180(8) 0.0199(8) -0.0016(6) 0.0001(6) 0.0013(6)
C3 C 0.0200(8) 0.0172(8) 0.0229(8) 0.0026(6) 0.0037(6) 0.0006(6)
C4 C 0.0302(9) 0.0241(9) 0.0247(8) -0.0014(7) -0.0037(7) -0.0027(7)
C5 C 0.0196(8) 0.0178(8) 0.0190(7) 0.0009(6) 0.0013(6) 0.0001(6)
C6a C 0.022(2) 0.012(3) 0.028(2) -0.0075(17) 0.0069(17) 0.0053(17)
C7a C 0.024(3) 0.019(3) 0.0198(18) -0.0074(19) -0.0019(17) 0.0009(16)
C8a C 0.024(4) 0.029(3) 0.0212(13) -0.009(2) 0.0026(14) 0.0058(18)
C9a C 0.012(3) 0.015(3) 0.0176(12) 0.001(2) -0.0045(19) -0.0040(18)
C10a C 0.023(3) 0.020(3) 0.025(2) -0.0070(17) 0.0000(17) 0.0009(16)
C11a C 0.018(2) 0.012(2) 0.0135(19) -0.0049(16) -0.0017(16) -0.0003(16)
C12a C 0.0529(18) 0.0462(17) 0.0241(14) -0.0173(14) -0.0115(13) 0.0033(12)
C6b C 0.018(3) 0.020(2) 0.022(2) -0.0064(17) -0.0067(17) -0.0092(17)
C7b C 0.024(3) 0.019(3) 0.019(2) -0.0080(19) -0.0005(17) 0.0002(17)
C8b C 0.021(4) 0.032(3) 0.020(2) -0.007(2) -0.0048(17) 0.0009(18)
C9b C 0.015(3) 0.012(3) 0.0187(19) -0.001(2) 0.0074(19) 0.0015(17)
C10b C 0.023(3) 0.022(2) 0.024(2) -0.0072(17) -0.0007(17) -0.0013(17)
C11b C 0.018(2) 0.012(2) 0.014(2) -0.0053(16) 0.0000(16) 0.0004(15)
C12b C 0.0553(18) 0.0431(17) 0.0260(15) -0.0194(14) 0.0002(13) 0.0105(11)

loop_
_atom_type_symbol
_atom_type_scat_dispersion_real
_atom_type_scat_dispersion_imag
_atom_type_scat_source
C 0.0181 0.0091 'International Tables Vol C tables 4.2.6.8 and 6.1.1.1'
H 0.0000 0.0000 'International Tables Vol C tables 4.2.6.8 and 6.1.1.1'
N 0.0311 0.0180 'International Tables Vol C tables 4.2.6.8 and 6.1.1.1'
O 0.0492 0.0322 'International Tables Vol C tables 4.2.6.8 and 6.1.1.1'
P 0.2955 0.4335 'International Tables Vol C tables 4.2.6.8 and 6.1.1.1'

loop_
_geom_angle_atom_site_label_1
_geom_angle_atom_site_label_2
_geom_angle_atom_site_label_3
_geom_angle
O1 P1 N1 114.96(6)
O1 P1 N2 110.02(6)
O1 P1 N3 111.95(6)
N1 P1 N2 105.31(6)
N1 P1 N3 104.32(6)
N2 P1 N3 109.93(6)
P1 N1 C2 122.51(10)
P1 N1 H1n1 116.2(10)
C2 N1 H1n1 109.3(10)
P1 N2 C3 117.90(9)
P1 N2 H1n2 109.9(8)
C3 N2 H1n2 114.5(10)
P1 N3 H1n3 116.8(9)
P1 N3 C9a 124.5(6)
H1n3 N3 C9a 118.7(11)
C5 C1 H1c1 109.47
C5 C1 H2c1 109.47
C5 C1 H3c1 109.47
H1c1 C1 H2c1 109.47
H1c1 C1 H3c1 109.47
H2c1 C1 H3c1 109.47
N1 C2 C5 113.31(12)
N1 C2 H1c2 109.47
N1 C2 H2c2 109.47
C5 C2 H1c2 109.47
C5 C2 H2c2 109.47
H1c2 C2 H2c2 105.34
N2 C3 C5 113.75(12)
N2 C3 H1c3 109.47
N2 C3 H2c3 109.47
C5 C3 H1c3 109.47
C5 C3 H2c3 109.47
H1c3 C3 H2c3 104.82
C5 C4 H1c4 109.47
C5 C4 H2c4 109.47
C5 C4 H3c4 109.47
H1c4 C4 H2c4 109.47
H1c4 C4 H3c4 109.47
H2c4 C4 H3c4 109.47
C1 C5 C2 107.61(12)
C1 C5 C3 108.62(12)
C1 C5 C4 110.04(12)
C2 C5 C3 108.69(11)
C2 C5 C4 111.12(12)
C3 C5 C4 110.67(12)
C7a C6a C9a 121.5(7)
C7a C6a H1c6a 119.23
C9a C6a H1c6a 119.23
C6a C7a C8a 118.4(5)
C6a C7a C12a 119.2(5)
C8a C7a C12a 122.4(4)
C7a C8a C10a 120.8(4)
C7a C8a H1c8a 119.6
C10a C8a H1c8a 119.6
N3 C9a C6a 116.9(10)
N3 C9a C11a 123.7(8)
C6a C9a C11a 119.4(6)
C8a C10a C11a 120.8(5)
C8a C10a H1c10a 119.62
C11a C10a H1c10a 119.61
C9a C11a C10a 119.1(6)
C9a C11a H1c11a 120.46
C10a C11a H1c11a 120.46
C7a C12a H1c12a 109.47
C7a C12a H2c12a 109.47
C7a C12a H3c12a 109.47
H1c12a C12a H2c12a 109.47
H1c12a C12a H3c12a 109.47
H2c12a C12a H3c12a 109.47

loop_
_geom_bond_atom_site_label_1
_geom_bond_atom_site_label_2
_geom_bond_distance
P1 O1 1.4831(11)
P1 N1 1.6399(12)
P1 N2 1.6479(12)
P1 N3 1.6495(12)
N1 C2 1.4794(19)
N1 H1n1 0.870(6)
N2 C3 1.4763(19)
N2 H1n2 0.870(11)
N3 H1n3 0.870(12)
N3 C9a 1.413(6)
C1 C5 1.527(2)
C1 H1c1 0.96
C1 H2c1 0.96
C1 H3c1 0.96
C2 C5 1.526(2)
C2 H1c2 0.96
C2 H2c2 0.96
C3 C5 1.535(2)
C3 H1c3 0.96
C3 H2c3 0.96
C4 C5 1.528(2)
C4 H1c4 0.96
C4 H2c4 0.96
C4 H3c4 0.96
C6a C7a 1.385(10)
C6a C9a 1.402(13)
C6a H1c6a 0.96
C7a C8a 1.375(8)
C7a C12a 1.519(6)
C8a C10a 1.381(7)
C8a H1c8a 0.96
C9a C11a 1.375(15)
C10a C11a 1.397(8)
C10a H1c10a 0.96
C11a H1c11a 0.96
C12a H1c12a 0.96
C12a H2c12a 0.96
C12a H3c12a 0.96

loop_
_geom_hbond_atom_site_label_D
_geom_hbond_atom_site_label_H
_geom_hbond_atom_site_label_A
_geom_hbond_site_symmetry_A
_geom_hbond_distance_DH
_geom_hbond_distance_HA
_geom_hbond_distance_DA
_geom_hbond_angle_DHA
N1 H1n1 N2 2_555 0.870(6) 2.407(9) 3.2246(17) 156.7(13)
N2 H1n2 O1 3_565 0.870(11) 2.107(11) 2.9619(15) 167.3(13)
N3 H1n3 O1 4_565 0.870(12) 2.017(12) 2.8822(16) 172.8(14)
C11a H1c11a O1 . 0.96 2.47 3.040(6) 117.52
